data_2002098
loop_
_publ_author_name
'Rodier, N.'
'Khodadad, P.'
'Postel, D.'
'Villa, P.'
'Ronco, G.'
'Julien, R.'

_publ_section_title
;
 D\'esoxy-l <i>N</i>,<i>N</i>-dim\'ethyldithiocarbamoyl-1
 di-<i>O</i>-isopropylid\`ene-2,3:4,5 xylitol
;
_journal_issue 1
_journal_name_full 'Acta Crystallographica Section C'
_journal_page_first 159
_journal_page_last 161
_journal_paper_doi 10.1107/S0108270192008606
_journal_volume 49
_journal_year 1993
_chemical_formula_sum 'C14 H25 N O4 S2'
_chemical_formula_weight 335.49
_symmetry_cell_setting orthorhombic
_symmetry_space_group_name_Hall 'P 2ac 2ab'
_symmetry_space_group_name_H-M 'P 21 21 21'
_atom_type_scat_source IntTabIV
_cell_angle_alpha 90
_cell_angle_beta 90
_cell_angle_gamma 90
_cell_formula_units_Z 4
_cell_length_a 5.6878(8)
_cell_length_b 11.650(2)
_cell_length_c 26.210(3)
_cell_measurement_reflns_used 25
_cell_measurement_temperature 294
_cell_measurement_theta_max 34.62
_cell_measurement_theta_min 16.11
_cell_volume 1736.7(4)
_diffrn_measurement_device 'Enraf-Nonius CAD-4'
_diffrn_measurement_method \q/2\q
_diffrn_radiation_type CuK\a
_diffrn_radiation_wavelength 1.5418
_diffrn_reflns_limit_h_max 6
_diffrn_reflns_limit_h_min 0
_diffrn_reflns_limit_k_max 13
_diffrn_reflns_limit_k_min 0
_diffrn_reflns_limit_l_max 30
_diffrn_reflns_limit_l_min 0
_diffrn_reflns_number 1711
_diffrn_reflns_theta_max 65
_diffrn_standards_decay_% 2.4
_diffrn_standards_interval_time 120
_diffrn_standards_number 3
_exptl_absorpt_coefficient_mu 2.85
_exptl_absorpt_correction_T_max 1.245
_exptl_absorpt_correction_T_min 0.682
_exptl_absorpt_correction_type empirical
_exptl_crystal_colour Incolore
_exptl_crystal_density_diffrn 1.283
_exptl_crystal_description Parall\'el\'epip\`ede
_exptl_crystal_size_max 0.21
_exptl_crystal_size_mid 0.12
_exptl_crystal_size_min 0.10
_refine_diff_density_max 0.17(4)
_refine_diff_density_min -0.19(4)
_refine_ls_extinction_coef 8.7E-7(6)
_refine_ls_extinction_method 'Stout & Jensen (1968)'
_refine_ls_goodness_of_fit_obs 1.295
_refine_ls_hydrogen_treatment refxyz
_refine_ls_number_parameters 266
_refine_ls_number_reflns 1563
_refine_ls_R_factor_obs 0.035
_refine_ls_shift/esd_max 0.01
_refine_ls_structure_factor_coef 'F, programme \`a matrice compl\`ete'
_refine_ls_weighting_details 'w = 1/{[F^2^+2F\s(F)]^1/2^-F}^2^+5'
_refine_ls_weighting_scheme calc
_refine_ls_wR_factor_obs 0.036
_reflns_number_observed 1563
_reflns_number_total 1711
_reflns_observed_criterion I>2\s(I)
_cod_data_source_file pa1011.cif
_cod_data_source_block pa1011_structure_1_of_1
_cod_depositor_comments
;
The following automatic conversions were performed:

'_exptl_absorpt_correction_type' tag value 'empirique' was replaced
with 'empirical' value.

Automatic conversion script
Id: cif_fix_values 1646 2011-03-28 12:23:43Z adriana 

The following automatic conversions were performed:

'_refine_ls_weighting_scheme' value '1/{[F^2^+2F\s(F)]^1/2^-F}^2^+5'
was changed to 'calc'. New tag '_refine_ls_weighting_details' was
created. The value of the new tag was set to 'w =
1/{[F^2^+2F\s(F)]^1/2^-F}^2^+5'.

Automatic conversion script
Id: cif_fix_values 3143 2015-03-26 13:38:13Z robertas 
;
_cod_original_cell_volume 1736.7(7)
_cod_database_code 2002098

loop_
_atom_site_label
_atom_site_fract_x
_atom_site_fract_y
_atom_site_fract_z
C(1) .6179(7) -.1193(3) .05700(10)
O(2) .8684(5) -.1315(2) .06100(10)
C(3) .9540(7) -.0253(4) .0817(2)
C(4) .7588(7) .0081(3) .11790(10)
O(5) .5547(4) -.0321(2) .09250(10)
C(6) .7379(7) .1360(3) .12880(10)
O(7) .7196(5) .2024(2) .08357(9)
C(8) .5384(7) .2869(4) .08990(10)
O(9) .4770(5) .2830(2) .14292(9)
C(10) .5226(7) .1686(3) .15960(10)
C(11) .5743(7) .1679(3) .21680(10)
S(12) .3324(2) .20165(8) .25811(3)
C(13) .1856(7) .0683(3) .26470(10)
S(14) .2503(3) -.04542(9) .22918(4)
N(15) .0160(6) .0694(3) .30020(10)
C(16) -.1267(9) -.0329(4) .3100(2)
C(17) -.0410(10) .1696(5) .3315(2)
C(18) .3324(8) .2554(5) .0572(2)
C(19) .6360(9) .4039(4) .0785(2)
C(20) .5440(10) -.0816(5) .0049(2)
C(21) .5098(9) -.2301(4) .0725(2)
H(3) 1.120(9) -.049(4) .098(2)
H'(3) .990(9) .038(4) .058(2)
H(4) .765(9) -.029(4) .1510(10)
H(6) .897(8) .155(4) .147(2)
H(10) .394(8) .122(4) .151(2)
H(11) .670(8) .231(4) .225(2)
H'(11) .671(8) .086(4) .230(2)
H(16) -.120(10) -.079(4) .271(2)
H'(16) -.060(10) -.090(4) .325(2)
H"(16) -.280(10) -.009(4) .322(2)
H(17) .100(10) .187(4) .351(2)
H'(17) -.060(10) .232(4) .315(2)
H"(17) -.170(10) .150(4) .353(2)
H(18) .280(10) .181(4) .068(2)
H'(18) .382(9) .260(4) .024(2)
H"(18) .199(9) .311(4) .063(2)
H(19) .770(10) .417(4) .100(2)
H'(19) .700(10) .408(4) .045(2)
H"(19) .520(10) .467(4) .085(2)
H(20) .630(10) -.016(4) -.002(2)
H'(20) .580(10) -.140(4) -.019(2)
H"(20) .380(10) -.072(5) .005(2)
H(21) .550(10) -.272(4) .052(2)
H'(21) .550(10) -.240(4) .102(2)
H"(21) .330(10) -.242(4) .068(2)

loop_
_geom_angle_atom_site_label_1
_geom_angle_atom_site_label_2
_geom_angle_atom_site_label_3
_geom_angle
_geom_angle_publ_flag
O(5) C(1) C(20) 108.4(3) yes
O(5) C(1) C(21) 109.7(3) yes
C(20) C(1) C(21) 112.9(4) yes
C(1) O(2) C(3) 106.2(3) yes
O(2) C(3) C(4) 102.1(3) yes
C(3) C(4) O(5) 102.7(3) yes
C(3) C(4) C(6) 115.3(3) yes
O(5) C(4) C(6) 110.3(3) yes
C(1) O(5) C(4) 109.6(3) yes
C(4) C(6) O(7) 112.4(3) yes
C(4) C(6) C(10) 114.1(3) yes
O(7) C(6) C(10) 104.4(3) yes
C(6) O(7) C(8) 109.2(3) yes
O(7) C(8) O(9) 105.4(3) yes
O(7) C(8) C(18) 109.1(3) yes
O(7) C(8) C(19) 109.5(3) yes
O(9) C(8) C(18) 110.9(3) yes
O(9) C(8) C(19) 108.2(3) yes
C(18) C(8) C(19) 113.4(4) yes
C(8) O(9) C(10) 106.3(3) yes
C(6) C(10) O(9) 102.6(3) yes
C(6) C(10) C(11) 111.4(3) yes
O(9) C(10) C(11) 109.8(3) yes
C(10) C(11) S(12) 116.3(3) yes
C(11) S(12) C(13) 103.2(2) yes
S(12) C(13) S(14) 122.7(2) yes
S(12) C(13) N(15) 113.5(3) yes
S(14) C(13) N(15) 123.8(3) yes
C(13) N(15) C(16) 120.8(3) yes
C(13) N(15) C(17) 123.8(4) yes
C(16) N(15) C(17) 115.4(4) yes
O(2) C(1) O(5) 105.9(3) yes
O(2) C(1) C(20) 112.0(3) yes
O(2) C(1) C(21) 107.8(3) yes

loop_
_geom_bond_atom_site_label_1
_geom_bond_atom_site_label_2
_geom_bond_distance
_geom_bond_publ_flag
C(1) O(2) 1.435(5) yes
C(1) O(5) 1.423(5) yes
C(1) C(20) 1.496(6) yes
C(1) C(21) 1.485(6) yes
O(2) C(3) 1.436(5) yes
C(3) C(4) 1.513(6) yes
C(4) O(5) 1.418(5) yes
C(4) C(6) 1.522(5) yes
C(6) O(7) 1.420(4) yes
C(6) C(10) 1.514(5) yes
O(7) C(8) 1.436(5) yes
C(8) O(9) 1.433(4) yes
C(8) C(18) 1.498(6) yes
C(8) C(19) 1.501(6) yes
O(9) C(10) 1.427(4) yes
C(10) C(11) 1.529(5) yes
C(11) S(12) 1.794(4) yes
S(12) C(13) 1.773(4) yes
C(13) S(14) 1.660(4) yes
C(13) N(15) 1.341(5) yes
N(15) C(16) 1.464(6) yes
N(15) C(17) 1.463(6) yes
C(3) H(3) 1.08(5) yes
C(3) H'(3) 0.99(5) yes
C(4) H(4) 0.96(4) yes
C(6) H(6) 1.04(5) yes
C(10) H(10) 0.94(5) yes
C(11) H(11) 0.94(4) yes
C(11) H'(11) 1.16(4) yes
C(16) H(16) 1.15(5) yes
C(16) H'(16) 0.85(5) yes
C(16) H"(16) 0.97(6) yes
C(17) H(17) 0.97(5) yes
C(17) H'(17) 0.85(5) yes
C(17) H"(17) 0.94(5) yes
C(18) H(18) 0.96(5) yes
C(18) H'(18) 0.91(4) yes
C(18) H"(18) 1.01(5) yes
C(19) H(19) 0.95(5) yes
C(19) H'(19) 0.95(5) yes
C(19) H"(19) 1.00(5) yes
C(20) H(20) 0.92(5) yes
C(20) H'(20) 0.95(5) yes
C(20) H"(20) 0.92(6) yes
C(21) H(21) 0.77(5) yes
C(21) H'(21) 0.81(5) yes
C(21) H"(21) 1.04(6) yes
